data_4337592
loop_
_publ_author_name
'Morgan, Ian S.'
'Peuronen, Anssi'
'H\"anninen, Mikko M'
'Reed, Robert W.'
'Cl\'erac, Rodolphe'
'Tuononen, Heikki M.'

_publ_section_title
;
 1-Phenyl-3-(pyrid-2-yl)benzo[e][1,2,4]triazinyl: the first &quot;Blatter
 radical&quot; for coordination chemistry.
;
_journal_issue 1
_journal_name_full 'Inorganic chemistry'
_journal_page_first 33
_journal_page_last 35
_journal_paper_doi 10.1021/ic402954p
_journal_volume 53
_journal_year 2014
_chemical_formula_moiety 'C28 H15 Cu F12 N4 O4'
_chemical_formula_sum 'C28 H15 Cu F12 N4 O4'
_chemical_formula_weight 762.98
_chemical_name_systematic
;
 ?
;
_space_group_crystal_system monoclinic
_space_group_IT_number 14
_space_group_name_Hall '-P 2ybc'
_space_group_name_H-M_alt 'P 1 21/c 1'
_symmetry_space_group_name_Hall '-P 2ybc'
_symmetry_space_group_name_H-M 'P 1 21/c 1'
_atom_sites_solution_hydrogens geom
_atom_sites_solution_primary direct
_audit_creation_date 2013-11-21
_audit_creation_method
;
  Olex2 1.2
  (compiled Apr 23 2013 17:59:47, GUI svn.r4466)
;
_cell_angle_alpha 90
_cell_angle_beta 113.140(2)
_cell_angle_gamma 90
_cell_formula_units_Z 4
_cell_length_a 15.5585(3)
_cell_length_b 12.6810(2)
_cell_length_c 17.3525(3)
_cell_measurement_reflns_used 4881
_cell_measurement_temperature 293.00(10)
_cell_measurement_theta_max 75.7860
_cell_measurement_theta_min 3.2370
_cell_volume 3148.16(11)
_computing_cell_refinement
;
CrysAlisPro, Agilent Technologies,
Version 1.171.36.28 (release 01-02-2013 CrysAlis171 .NET)
(compiled Feb  1 2013,16:14:44)
;
_computing_data_collection
;
CrysAlisPro, Agilent Technologies,
Version 1.171.36.28 (release 01-02-2013 CrysAlis171 .NET)
(compiled Feb  1 2013,16:14:44)
;
_computing_data_reduction
;
CrysAlisPro, Agilent Technologies,
Version 1.171.36.28 (release 01-02-2013 CrysAlis171 .NET)
(compiled Feb  1 2013,16:14:44)
;
_computing_molecular_graphics
;
O. V. Dolomanov, L. J. Bourhis, R. J. Gildea, J. A. K. Howard and H. Puschmann,
OLEX2: a complete structure solution, refinement and analysis program.
J. Appl. Cryst. (2009). 42, 339-341.
;
_computing_publication_material
;
O. V. Dolomanov, L. J. Bourhis, R. J. Gildea, J. A. K. Howard and H. Puschmann,
OLEX2: a complete structure solution, refinement and analysis program.
J. Appl. Cryst. (2009). 42, 339-341.
;
_computing_structure_refinement 'ShelXL (Sheldrick, 2008)'
_computing_structure_solution 'ShelXS (Sheldrick, 2008)'
_diffrn_ambient_temperature 293.00(10)
_diffrn_detector_area_resol_mean 10.3953
_diffrn_measured_fraction_theta_full 0.994
_diffrn_measured_fraction_theta_max 0.994
_diffrn_measurement_details
;
  1 omega  -96.00  -33.00   1.0000    4.0000
omega____ theta____ kappa____ phi______ frames
    -      -41.7426  125.0000 -180.0000 63

  2 omega  -46.00   27.00   1.0000    4.0000
omega____ theta____ kappa____ phi______ frames
    -      -41.7426   37.0000 -180.0000 73

  3 omega -110.00  -16.00   1.0000    4.0000
omega____ theta____ kappa____ phi______ frames
    -      -41.7426  -77.0000 -120.0000 94

  4 omega   29.00  103.00   1.0000   20.0000
omega____ theta____ kappa____ phi______ frames
    -      112.0000  -94.0000 -120.0000 74

  5 omega   59.00  151.00   1.0000   20.0000
omega____ theta____ kappa____ phi______ frames
    -      112.0000  178.0000  -90.0000 92

  6 omega   43.00   93.00   1.0000   20.0000
omega____ theta____ kappa____ phi______ frames
    -      112.0000  -45.0000 -150.0000 50

  7 omega   49.00   98.00   1.0000   20.0000
omega____ theta____ kappa____ phi______ frames
    -      112.0000  -45.0000   30.0000 49

  8 omega   96.00  176.00   1.0000   20.0000
omega____ theta____ kappa____ phi______ frames
    -      112.0000   45.0000  120.0000 80

  9 omega   39.00   89.00   1.0000   20.0000
omega____ theta____ kappa____ phi______ frames
    -      112.0000  -30.0000  -60.0000 50
;
_diffrn_measurement_device_type 'SuperNova, Dual, Cu at zero, Atlas'
_diffrn_measurement_method '\w scans'
_diffrn_orient_matrix_UB_11 -0.0203282000
_diffrn_orient_matrix_UB_12 -0.1112582000
_diffrn_orient_matrix_UB_13 0.0241655000
_diffrn_orient_matrix_UB_21 0.0152144000
_diffrn_orient_matrix_UB_22 -0.0461328000
_diffrn_orient_matrix_UB_23 -0.0757840000
_diffrn_orient_matrix_UB_31 0.1047190000
_diffrn_orient_matrix_UB_32 -0.0150006000
_diffrn_orient_matrix_UB_33 0.0547807000
_diffrn_radiation_monochromator mirror
_diffrn_radiation_type CuK\a
_diffrn_radiation_wavelength 1.54184
_diffrn_reflns_av_R_equivalents 0.0170
_diffrn_reflns_av_unetI/netI 0.0247
_diffrn_reflns_limit_h_max 18
_diffrn_reflns_limit_h_min -17
_diffrn_reflns_limit_k_max 15
_diffrn_reflns_limit_k_min -15
_diffrn_reflns_limit_l_max 20
_diffrn_reflns_limit_l_min -18
_diffrn_reflns_number 10419
_diffrn_reflns_theta_full 67.684
_diffrn_reflns_theta_max 67.000
_diffrn_reflns_theta_min 4.454
_diffrn_source 'SuperNova (Cu) X-ray Source'
_exptl_absorpt_coefficient_mu 2.018
_exptl_absorpt_correction_T_max 0.859
_exptl_absorpt_correction_T_min 0.755
_exptl_absorpt_correction_type analytical
_exptl_absorpt_process_details
;
CrysAlisPro, Agilent Technologies,
Version 1.171.36.28 (release 01-02-2013 CrysAlis171 .NET)
(compiled Feb  1 2013,16:14:44)
Analytical numeric absorption correction using a multifaceted crystal
            model based on expressions derived by R.C. Clark & J.S. Reid.
(Clark, R. C. & Reid, J. S. (1995). Acta Cryst. A51, 887-897)
;
_exptl_crystal_colour violet
_exptl_crystal_colour_primary violet
_exptl_crystal_density_diffrn 1.610
_exptl_crystal_description block
_exptl_crystal_F_000 1520
_exptl_crystal_size_max 0.1932
_exptl_crystal_size_mid 0.1666
_exptl_crystal_size_min 0.1016
_refine_diff_density_max 0.517
_refine_diff_density_min -0.554
_refine_diff_density_rms 0.064
_refine_ls_extinction_method none
_refine_ls_goodness_of_fit_ref 1.065
_refine_ls_hydrogen_treatment constr
_refine_ls_matrix_type full
_refine_ls_number_parameters 470
_refine_ls_number_reflns 5578
_refine_ls_number_restraints 58
_refine_ls_restrained_S_all 1.105
_refine_ls_R_factor_all 0.0726
_refine_ls_R_factor_gt 0.0633
_refine_ls_shift/su_max 0.001
_refine_ls_shift/su_mean 0.000
_refine_ls_structure_factor_coef Fsqd
_refine_ls_weighting_details 'w=1/[\s^2^(Fo^2^)+(0.1074P)^2^+2.1212P] where P=(Fo^2^+2Fc^2^)/3'
_refine_ls_weighting_scheme calc
_refine_ls_wR_factor_gt 0.1816
_refine_ls_wR_factor_ref 0.1945
_reflns_Friedel_coverage 0.000
_reflns_number_gt 4651
_reflns_number_total 5578
_reflns_threshold_expression 'I > 2\s(I)'
_cod_data_source_file ic402954p_si_004.cif
_cod_data_source_block im01-109rt-red
_cod_original_cell_volume 3148.19(10)
_cod_database_code 4337592
_shelxl_version_number 2013-3
_chemical_oxdiff_formula 'C28 H15 O4 N4 F12 Cu1'
_shelx_space_group_comment
;
The symmetry employed for this shelxl refinement is uniquely defined
by the following loop, which should always be used as a source of
symmetry information in preference to the above space-group names.
They are only intended as comments.
;
_reflns_odcompleteness_completeness 99.12
_reflns_odcompleteness_iscentric 1
_reflns_odcompleteness_theta 69.95
_olex2_refinement_description
;
1. Fixed Uiso
 At 1.2 times of:
  All C(H) groups
2. Restrained distances
 F4BA-C5B = F4BB-C5B = F4BC-C5B = F6BC-C5B = F6BB-C5B = F6BA-C5B = F5BC-C5B =
 F5BB-C5B = F5BA-C5B
 1.33 with sigma of 0.005
 C5AC-C4A
 1.54 with sigma of 0.02
 F4AA-C5AB = F4AB-C5AC = F5AA-C5AB = F5AB-C5AC = F6AA-C5AB = F6AB-C5AC
 1.33 with sigma of 0.02
 C5AA-C4A
 1.54 with sigma of 0.02
 F5AC-C5AA = F6AC-C5AA = F4AC-C5AA
 1.33 with sigma of 0.02
 F6BA-F4BA
 2.15 with sigma of 0.02
 F4BA-F5BA
 2.15 with sigma of 0.02
 F5BA-F6BA
 2.15 with sigma of 0.02
 F6BB-F4BB
 2.15 with sigma of 0.02
 F4BB-F5BB
 2.15 with sigma of 0.02
 F5BB-F6BB
 2.15 with sigma of 0.02
 F5BC-F6BC
 2.15 with sigma of 0.02
 F6BC-F4BC
 2.15 with sigma of 0.02
 F4BC-F5BC
 2.15 with sigma of 0.02
 F6AA-F5AA
 2.15 with sigma of 0.02
 F5AA-F4AA
 2.15 with sigma of 0.02
 F4AA-F6AA
 2.15 with sigma of 0.02
 F6AB-F5AB
 2.15 with sigma of 0.02
 F5AB-F4AB
 2.15 with sigma of 0.02
 F4AB-F6AB
 2.15 with sigma of 0.02
 F6AC-F4AC
 2.15 with sigma of 0.02
 F5AC-F6AC
 2.15 with sigma of 0.02
 F4AC-F5AC
 2.15 with sigma of 0.02
3. Uiso/Uaniso restraints and constraints
Uanis(C5AB) \\sim Ueq, Uanis(C5AC) \\sim Ueq, Uanis(C5AA) \\sim Ueq: with sigma
of 0.005 and sigma for terminal atoms of 0.0006
Uanis(F4BC) = Uanis(F4BB) = Uanis(F4BA) = Uanis(F6BC) = Uanis(F6BB) =
Uanis(F6BA) = Uanis(F5BC) = Uanis(F5BB) = Uanis(F5BA)
Uanis(F3BA) = Uanis(F3BB) = Uanis(F2BB) = Uanis(F2BA) = Uanis(F1BA) =
Uanis(F1BB)
Uanis(F6AA) = Uanis(F4AA) = Uanis(F5AA) = Uanis(C5AB)
Uanis(F6AB) = Uanis(F5AB) = Uanis(F4AB) = Uanis(C5AC)
Uanis(F6AC) = Uanis(F5AC) = Uanis(F4AC) = Uanis(C5AA)
4. Others
 1*[Sof(F5BA)+Sof(F6BA)+Sof(F4BA)]+1*[Sof(F4BB)+Sof(F6BB)+Sof(F5BB)]+1*
 [Sof(F5BC)+Sof(F4BC)+Sof(F6BC)]=1 with esd of 0.001
 1*[Sof(F6AA)+Sof(F4AA)+Sof(C5AB)+Sof(F5AA)]+1*[Sof(F4AB)+Sof(F5AB)+Sof(C5AC)+
 Sof(F6AB)]+1*[Sof(F4AC)+Sof(F5AC)+Sof(F6AC)+Sof(C5AA)]=1 with esd of 0.001
 Sof(F5BA)=Sof(F6BA)=Sof(F4BA)=FVAR(1)
 Sof(F4BB)=Sof(F6BB)=Sof(F5BB)=FVAR(2)
 Sof(F5BC)=Sof(F4BC)=Sof(F6BC)=FVAR(3)
 Sof(F3BB)=Sof(F1BB)=Sof(F2BB)=1-FVAR(4)
 Sof(F2BA)=Sof(F1BA)=Sof(F3BA)=FVAR(4)
 Sof(F6AA)=Sof(F4AA)=Sof(C5AB)=Sof(F5AA)=FVAR(5)
 Sof(F4AB)=Sof(F5AB)=Sof(C5AC)=Sof(F6AB)=FVAR(6)
 Sof(F4AC)=Sof(F5AC)=Sof(F6AC)=Sof(C5AA)=FVAR(7)
5.a Aromatic/amide H refined with riding coordinates:
 C19(H19), C15(H15), C21(H21), C20(H20), C14(H14), C6(H6), C9(H9), C16(H16),
 C8(H8), C18(H18), C3B(H3B), C7(H7), C13(H13), C12(H12), C3A(H3A)
;

loop_
_space_group_symop_operation_xyz
'x, y, z'
'-x, y+1/2, -z+1/2'
'-x, -y, -z'
'x, -y-1/2, z-1/2'

loop_
_atom_site_label
_atom_site_type_symbol
_atom_site_fract_x
_atom_site_fract_y
_atom_site_fract_z
_atom_site_U_iso_or_equiv
_atom_site_adp_type
_atom_site_occupancy
_atom_site_site_symmetry_order
_atom_site_calc_flag
_atom_site_refinement_flags_posn
_atom_site_refinement_flags_adp
_atom_site_refinement_flags_occupancy
_atom_site_disorder_assembly
_atom_site_disorder_group
Cu1 Cu 0.29432(3) 0.66541(4) 0.38184(3) 0.0583(2) Uani 1 1 d . . . . .
O4 O 0.27864(19) 0.7367(2) 0.27207(16) 0.0700(7) Uani 1 1 d . . . . .
O2 O 0.1596(2) 0.6526(3) 0.33964(19) 0.0764(8) Uani 1 1 d . . . . .
N4 N 0.3254(2) 0.5724(2) 0.48502(17) 0.0588(7) Uani 1 1 d . . . . .
N22 N 0.4304(2) 0.6920(2) 0.43465(17) 0.0550(6) Uani 1 1 d . . . . .
O1 O 0.27366(19) 0.8277(2) 0.42983(18) 0.0765(8) Uani 1 1 d . . . . .
O3 O 0.2975(2) 0.5154(2) 0.30827(17) 0.0744(7) Uani 1 1 d . . . . .
F5BA F 0.1034(5) 0.7547(8) 0.0778(6) 0.1135(12) Uani 0.385(8) 1 d D . P A 1
N2 N 0.4525(2) 0.5496(3) 0.61747(18) 0.0603(7) Uani 1 1 d . . . . .
N1 N 0.3953(2) 0.4926(3) 0.64422(18) 0.0618(7) Uani 1 1 d . . . . .
F5BC F 0.178(2) 0.7418(19) 0.0578(8) 0.1135(12) Uani 0.130(5) 1 d D . P A 3
C19 C 0.6186(3) 0.7269(3) 0.5236(3) 0.0720(10) Uani 1 1 d . . . . .
H19 H 0.6823 0.7382 0.5533 0.086 Uiso 1 1 calc R . . . .
C2A C 0.1968(3) 0.8705(4) 0.4035(2) 0.0748(11) Uani 1 1 d . . . . .
F4BB F 0.1565(8) 0.8599(6) 0.1639(5) 0.1135(12) Uani 0.485(8) 1 d D . P A 2
C2B C 0.2466(3) 0.5112(4) 0.2332(3) 0.0713(10) Uani 1 1 d . . . . .
C10 C 0.3081(3) 0.4585(3) 0.5894(2) 0.0628(8) Uani 1 1 d . . . . .
C5 C 0.2730(3) 0.4995(3) 0.5078(2) 0.0622(8) Uani 1 1 d . . . . .
C15 C 0.5619(3) 0.3979(4) 0.8503(3) 0.0809(12) Uani 1 1 d . . . . .
H15 H 0.6208 0.3673 0.8737 0.097 Uiso 1 1 calc R . . . .
C21 C 0.4801(3) 0.7532(3) 0.4034(2) 0.0654(9) Uani 1 1 d . . . . .
H21 H 0.4498 0.7837 0.3509 0.078 Uiso 1 1 calc R . . . .
C20 C 0.5735(3) 0.7720(3) 0.4465(3) 0.0703(10) Uani 1 1 d . . . . .
H20 H 0.6059 0.8149 0.4236 0.084 Uiso 1 1 calc R . . . .
C14 C 0.5145(3) 0.4188(4) 0.8997(3) 0.0816(12) Uani 1 1 d . . . . .
H14 H 0.5411 0.4025 0.9565 0.098 Uiso 1 1 calc R . . . .
C6 C 0.1869(3) 0.4644(4) 0.4507(3) 0.0837(13) Uani 1 1 d . . . . .
H6 H 0.1633 0.4898 0.3961 0.100 Uiso 1 1 calc R . . . .
C3 C 0.4138(2) 0.5852(3) 0.5403(2) 0.0545(7) Uani 1 1 d . . . . .
C9 C 0.2571(3) 0.3835(4) 0.6123(3) 0.0815(12) Uani 1 1 d . . . . .
H9 H 0.2810 0.3545 0.6658 0.098 Uiso 1 1 calc R . . . .
C11 C 0.4358(3) 0.4661(3) 0.7319(2) 0.0631(9) Uani 1 1 d . . . . .
C16 C 0.5232(3) 0.4217(4) 0.7654(2) 0.0723(10) Uani 1 1 d . . . . .
H16 H 0.5560 0.4078 0.7318 0.087 Uiso 1 1 calc R . . . .
C8 C 0.1711(4) 0.3527(4) 0.5550(3) 0.0976(16) Uani 1 1 d . . . . .
H8 H 0.1357 0.3045 0.5706 0.117 Uiso 1 1 calc R . . . .
C18 C 0.5694(3) 0.6645(3) 0.5573(2) 0.0649(9) Uani 1 1 d . . . . .
H18 H 0.5990 0.6333 0.6096 0.078 Uiso 1 1 calc R . . . .
C3B C 0.2089(3) 0.5950(4) 0.1778(2) 0.0732(10) Uani 1 1 d . . . . .
H3B H 0.1691 0.5800 0.1228 0.088 Uiso 1 1 calc R . . . .
C17 C 0.4747(2) 0.6496(3) 0.5113(2) 0.0544(7) Uani 1 1 d . . . . .
C4B C 0.2282(3) 0.6983(4) 0.2014(2) 0.0685(9) Uani 1 1 d . . . . .
C7 C 0.1367(4) 0.3926(5) 0.4748(3) 0.0986(16) Uani 1 1 d . . . . .
H7 H 0.0786 0.3704 0.4365 0.118 Uiso 1 1 calc R . . . .
C13 C 0.4284(4) 0.4636(5) 0.8662(3) 0.0885(13) Uani 1 1 d . . . . .
H13 H 0.3964 0.4772 0.9005 0.106 Uiso 1 1 calc R . . . .
C4A C 0.0994(3) 0.7230(5) 0.3274(3) 0.0872(14) Uani 1 1 d D . . . .
C12 C 0.3874(3) 0.4893(4) 0.7820(3) 0.0795(12) Uani 1 1 d . . . . .
H12 H 0.3290 0.5212 0.7596 0.095 Uiso 1 1 calc R . . . .
C5B C 0.1897(3) 0.7816(3) 0.1326(2) 0.0932(15) Uani 1 1 d D . . . .
F2BA F 0.2292(13) 0.3361(10) 0.2574(10) 0.1240(12) Uani 0.432(7) 1 d . . P B 5
F1A F 0.2706(3) 1.0126(3) 0.4932(3) 0.1538(18) Uani 1 1 d . . . . .
F3A F 0.1989(3) 1.0483(3) 0.3671(3) 0.1479(15) Uani 1 1 d . . . . .
F2A F 0.1217(3) 1.0142(4) 0.4394(3) 0.1551(17) Uani 1 1 d . . . . .
F3BB F 0.1324(7) 0.3928(6) 0.1430(6) 0.1240(12) Uani 0.568(7) 1 d . . P B 6
F1BB F 0.2654(7) 0.3821(5) 0.1412(6) 0.1240(12) Uani 0.568(7) 1 d . . P B 6
C3A C 0.1101(3) 0.8259(5) 0.3539(3) 0.0927(15) Uani 1 1 d . . . . .
H3A H 0.0572 0.8683 0.3383 0.111 Uiso 1 1 calc R . . . .
C1A C 0.1968(4) 0.9861(5) 0.4278(4) 0.1008(16) Uani 1 1 d . . . . .
F4AB F -0.0679(7) 0.7164(11) 0.2839(9) 0.108(3) Uani 0.300(10) 1 d D . P C 8
F6AA F 0.0027(8) 0.6457(12) 0.1996(8) 0.126(3) Uani 0.377(11) 1 d D . P C 7
C1B C 0.2288(5) 0.4001(5) 0.1961(4) 0.1080(19) Uani 1 1 d . . . . .
F4AA F -0.0587(7) 0.7821(9) 0.2424(8) 0.126(3) Uani 0.377(11) 1 d D . P C 7
F5AB F -0.0052(7) 0.5699(9) 0.2881(9) 0.108(3) Uani 0.300(10) 1 d D . P C 8
C5AC C 0.0026(11) 0.6724(14) 0.2724(11) 0.108(3) Uani 0.300(10) 1 d D U P C 8
F4BC F 0.1072(10) 0.806(2) 0.1342(15) 0.1135(12) Uani 0.130(5) 1 d D . P A 3
F6BB F 0.2672(5) 0.8193(7) 0.1247(6) 0.1135(12) Uani 0.485(8) 1 d D . P A 2
F6BA F 0.2404(7) 0.8018(9) 0.0879(7) 0.1135(12) Uani 0.385(8) 1 d D . P A 1
F4BA F 0.1770(9) 0.8797(5) 0.1534(6) 0.1135(12) Uani 0.385(8) 1 d D . P A 1
F5BB F 0.1340(7) 0.7481(6) 0.0573(3) 0.1135(12) Uani 0.485(8) 1 d D . P A 2
F6BC F 0.2313(19) 0.8732(13) 0.1323(13) 0.1135(12) Uani 0.130(5) 1 d D . P A 3
F1BA F 0.3155(9) 0.3686(7) 0.1887(7) 0.1240(12) Uani 0.432(7) 1 d . . P B 5
F2BB F 0.2434(9) 0.3199(8) 0.2413(8) 0.1240(12) Uani 0.568(7) 1 d . . P B 6
F3BA F 0.1650(10) 0.3878(8) 0.1226(8) 0.1240(12) Uani 0.432(7) 1 d . . P B 5
C5AB C 0.0025(14) 0.7026(14) 0.2675(12) 0.126(3) Uani 0.377(11) 1 d D U P C 7
F5AA F -0.0332(8) 0.6300(11) 0.3041(7) 0.126(3) Uani 0.377(11) 1 d D . P C 7
F6AB F -0.0131(8) 0.6932(11) 0.1923(8) 0.108(3) Uani 0.300(10) 1 d D . P C 8
F4AC F -0.0450(9) 0.6755(13) 0.3303(8) 0.126(4) Uani 0.322(11) 1 d D . P C 9
F5AC F -0.0010(8) 0.5833(11) 0.2430(10) 0.126(4) Uani 0.322(11) 1 d D . P C 9
F6AC F -0.0522(10) 0.7388(12) 0.2162(8) 0.126(4) Uani 0.322(11) 1 d D . P C 9
C5AA C 0.0004(12) 0.6770(16) 0.2789(12) 0.126(4) Uani 0.322(11) 1 d D U P C 9

loop_
_atom_site_aniso_label
_atom_site_aniso_U_11
_atom_site_aniso_U_22
_atom_site_aniso_U_33
_atom_site_aniso_U_23
_atom_site_aniso_U_13
_atom_site_aniso_U_12
Cu1 0.0585(3) 0.0666(4) 0.0477(3) 0.0024(2) 0.0185(2) -0.0024(2)
O4 0.0791(16) 0.0692(16) 0.0549(14) -0.0009(12) 0.0191(12) -0.0085(13)
O2 0.0623(15) 0.091(2) 0.0726(17) 0.0001(14) 0.0233(13) -0.0048(14)
N4 0.0646(16) 0.0627(17) 0.0491(14) -0.0007(13) 0.0223(12) -0.0076(13)
N22 0.0607(15) 0.0557(15) 0.0506(14) 0.0017(12) 0.0239(12) 0.0015(12)
O1 0.0652(15) 0.0815(19) 0.0705(17) -0.0056(14) 0.0135(13) 0.0140(13)
O3 0.0874(17) 0.0747(17) 0.0577(15) 0.0002(13) 0.0248(13) 0.0065(14)
F5BA 0.160(3) 0.104(2) 0.0702(18) 0.0267(16) 0.0391(17) 0.0062(19)
N2 0.0654(16) 0.0659(17) 0.0499(15) 0.0069(13) 0.0228(13) -0.0003(14)
N1 0.0708(17) 0.0654(18) 0.0500(15) 0.0058(13) 0.0248(13) -0.0044(14)
F5BC 0.160(3) 0.104(2) 0.0702(18) 0.0267(16) 0.0391(17) 0.0062(19)
C19 0.0572(19) 0.074(2) 0.081(3) 0.002(2) 0.0240(18) -0.0034(18)
C2A 0.074(2) 0.090(3) 0.056(2) 0.004(2) 0.0215(18) 0.019(2)
F4BB 0.160(3) 0.104(2) 0.0702(18) 0.0267(16) 0.0391(17) 0.0062(19)
C2B 0.081(2) 0.073(2) 0.063(2) -0.0062(18) 0.0312(19) -0.0089(19)
C10 0.071(2) 0.061(2) 0.0590(19) 0.0009(16) 0.0278(17) -0.0058(17)
C5 0.070(2) 0.061(2) 0.0558(18) -0.0027(16) 0.0251(16) -0.0086(16)
C15 0.076(2) 0.098(3) 0.063(2) 0.014(2) 0.0202(19) 0.001(2)
C21 0.073(2) 0.064(2) 0.062(2) 0.0093(17) 0.0301(18) 0.0005(17)
C20 0.070(2) 0.072(2) 0.077(2) 0.0055(19) 0.0379(19) -0.0087(18)
C14 0.098(3) 0.091(3) 0.052(2) 0.011(2) 0.025(2) -0.010(2)
C6 0.084(3) 0.091(3) 0.065(2) 0.004(2) 0.017(2) -0.028(2)
C3 0.0618(18) 0.0546(17) 0.0482(16) -0.0018(14) 0.0227(14) 0.0001(14)
C9 0.092(3) 0.074(3) 0.078(3) 0.014(2) 0.034(2) -0.015(2)
C11 0.078(2) 0.061(2) 0.0505(17) 0.0075(15) 0.0259(16) -0.0024(17)
C16 0.075(2) 0.085(3) 0.060(2) 0.0036(19) 0.0303(18) 0.003(2)
C8 0.101(3) 0.094(3) 0.092(3) 0.014(3) 0.032(3) -0.035(3)
C18 0.062(2) 0.069(2) 0.060(2) 0.0048(17) 0.0202(16) 0.0026(16)
C3B 0.081(2) 0.082(3) 0.0490(18) -0.0018(18) 0.0180(17) -0.011(2)
C17 0.0612(18) 0.0540(17) 0.0502(17) 0.0004(13) 0.0241(14) 0.0030(14)
C4B 0.075(2) 0.077(2) 0.0533(19) 0.0018(18) 0.0243(17) -0.0063(19)
C7 0.089(3) 0.098(4) 0.092(3) 0.008(3) 0.019(3) -0.033(3)
C13 0.101(3) 0.114(4) 0.062(2) 0.007(2) 0.045(2) 0.004(3)
C4A 0.060(2) 0.129(4) 0.071(3) -0.008(3) 0.0240(19) -0.003(3)
C12 0.088(3) 0.097(3) 0.062(2) 0.011(2) 0.037(2) 0.014(2)
C5B 0.120(4) 0.089(3) 0.056(2) 0.001(2) 0.019(2) -0.017(3)
F2BA 0.164(4) 0.0888(17) 0.116(3) -0.0262(17) 0.052(2) -0.016(2)
F1A 0.139(3) 0.112(3) 0.143(3) -0.045(2) -0.018(3) 0.038(2)
F3A 0.165(4) 0.109(3) 0.161(4) 0.034(3) 0.055(3) 0.027(3)
F2A 0.136(3) 0.135(3) 0.213(5) -0.032(3) 0.089(3) 0.037(3)
F3BB 0.164(4) 0.0888(17) 0.116(3) -0.0262(17) 0.052(2) -0.016(2)
F1BB 0.164(4) 0.0888(17) 0.116(3) -0.0262(17) 0.052(2) -0.016(2)
C3A 0.061(2) 0.125(4) 0.079(3) -0.007(3) 0.014(2) 0.028(2)
C1A 0.100(3) 0.100(4) 0.091(3) 0.004(3) 0.025(3) 0.037(3)
F4AB 0.069(3) 0.121(5) 0.119(5) -0.005(3) 0.020(3) -0.001(3)
F6AA 0.091(3) 0.145(5) 0.127(4) -0.025(3) 0.027(3) -0.006(3)
C1B 0.154(6) 0.090(4) 0.074(3) -0.004(3) 0.038(3) -0.034(4)
F4AA 0.091(3) 0.145(5) 0.127(4) -0.025(3) 0.027(3) -0.006(3)
F5AB 0.069(3) 0.121(5) 0.119(5) -0.005(3) 0.020(3) -0.001(3)
C5AC 0.069(3) 0.121(5) 0.119(5) -0.005(3) 0.020(3) -0.001(3)
F4BC 0.160(3) 0.104(2) 0.0702(18) 0.0267(16) 0.0391(17) 0.0062(19)
F6BB 0.160(3) 0.104(2) 0.0702(18) 0.0267(16) 0.0391(17) 0.0062(19)
F6BA 0.160(3) 0.104(2) 0.0702(18) 0.0267(16) 0.0391(17) 0.0062(19)
F4BA 0.160(3) 0.104(2) 0.0702(18) 0.0267(16) 0.0391(17) 0.0062(19)
F5BB 0.160(3) 0.104(2) 0.0702(18) 0.0267(16) 0.0391(17) 0.0062(19)
F6BC 0.160(3) 0.104(2) 0.0702(18) 0.0267(16) 0.0391(17) 0.0062(19)
F1BA 0.164(4) 0.0888(17) 0.116(3) -0.0262(17) 0.052(2) -0.016(2)
F2BB 0.164(4) 0.0888(17) 0.116(3) -0.0262(17) 0.052(2) -0.016(2)
F3BA 0.164(4) 0.0888(17) 0.116(3) -0.0262(17) 0.052(2) -0.016(2)
C5AB 0.091(3) 0.145(5) 0.127(4) -0.025(3) 0.027(3) -0.006(3)
F5AA 0.091(3) 0.145(5) 0.127(4) -0.025(3) 0.027(3) -0.006(3)
F6AB 0.069(3) 0.121(5) 0.119(5) -0.005(3) 0.020(3) -0.001(3)
F4AC 0.098(4) 0.137(5) 0.131(5) -0.014(3) 0.033(3) -0.010(3)
F5AC 0.098(4) 0.137(5) 0.131(5) -0.014(3) 0.033(3) -0.010(3)
F6AC 0.098(4) 0.137(5) 0.131(5) -0.014(3) 0.033(3) -0.010(3)
C5AA 0.098(4) 0.137(5) 0.131(5) -0.014(3) 0.033(3) -0.010(3)

loop_
_atom_type_symbol
_atom_type_description
_atom_type_scat_dispersion_real
_atom_type_scat_dispersion_imag
_atom_type_scat_source
C C 0.0181 0.0091 'International Tables Vol C Tables 4.2.6.8 and 6.1.1.4'
H H 0.0000 0.0000 'International Tables Vol C Tables 4.2.6.8 and 6.1.1.4'
F F 0.0727 0.0534 'International Tables Vol C Tables 4.2.6.8 and 6.1.1.4'
N N 0.0311 0.0180 'International Tables Vol C Tables 4.2.6.8 and 6.1.1.4'
O O 0.0492 0.0322 'International Tables Vol C Tables 4.2.6.8 and 6.1.1.4'
Cu Cu -1.9646 0.5888 'International Tables Vol C Tables 4.2.6.8 and 6.1.1.4'

loop_
_exptl_crystal_face_index_h
_exptl_crystal_face_index_k
_exptl_crystal_face_index_l
_exptl_crystal_face_perp_dist
_exptl_oxdiff_crystal_face_indexfrac_h
_exptl_oxdiff_crystal_face_indexfrac_k
_exptl_oxdiff_crystal_face_indexfrac_l
_exptl_oxdiff_crystal_face_x
_exptl_oxdiff_crystal_face_y
_exptl_oxdiff_crystal_face_z
3 -5 -9 0.0953 3.0000 -5.0000 -9.0000 0.2778 0.9584 -0.1039
-2 5 9 0.0884 -2.0000 5.0000 9.0000 -0.2981 -0.9431 0.2086
9 -2 1 0.0946 9.0000 -2.0000 1.0000 0.0637 0.1534 1.0273
-9 2 -1 0.0561 -9.0000 2.0000 -1.0000 -0.0637 -0.1534 -1.0273
-3 -7 7 0.0636 -3.0000 -7.0000 7.0000 1.0090 -0.2532 0.1743
2 7 -7 0.0302 2.0000 7.0000 -7.0000 -0.9886 0.2380 -0.2790
-8 -5 4 0.0631 -8.0000 -5.0000 4.0000 0.8156 -0.1942 -0.5436
-5 -4 10 0.0757 -5.0000 -4.0000 10.0000 0.7883 -0.6494 0.0842
-4 -7 4 0.0510 -4.0000 -7.0000 4.0000 0.9568 -0.0411 -0.0947
9 3 -2 0.0946 9.0000 3.0000 -2.0000 -0.5651 0.1501 0.7879
-4 -6 8 0.0579 -4.0000 -6.0000 8.0000 0.9422 -0.3903 0.1094
8 -5 -6 0.1141 8.0000 -5.0000 -6.0000 0.2487 0.8071 0.5841
0 8 1 0.0526 -0.0000 8.0000 1.0000 -0.8659 -0.4448 -0.0652
-5 -7 -2 0.0801 -5.0000 -7.0000 -2.0000 0.8321 0.3984 -0.5282
7 -4 2 0.0977 7.0000 -4.0000 2.0000 0.3511 0.1395 0.9026
-3 1 11 0.0923 -3.0000 1.0000 11.0000 0.2155 -0.9254 0.2734

loop_
_geom_angle_atom_site_label_1
_geom_angle_atom_site_label_2
_geom_angle_atom_site_label_3
_geom_angle
O4 Cu1 N4 168.44(12)
O4 Cu1 O1 87.63(12)
O4 Cu1 O3 82.47(11)
O2 Cu1 O4 88.26(12)
O2 Cu1 N4 97.56(13)
O2 Cu1 N22 172.84(13)
O2 Cu1 O1 85.83(12)
O2 Cu1 O3 88.68(12)
N4 Cu1 O1 102.69(12)
N4 Cu1 O3 87.67(11)
N22 Cu1 O4 94.05(11)
N22 Cu1 N4 81.39(12)
N22 Cu1 O1 87.50(11)
N22 Cu1 O3 98.34(11)
O1 Cu1 O3 168.82(10)
C4B O4 Cu1 122.5(3)
C4A O2 Cu1 129.1(3)
C5 N4 Cu1 132.3(2)
C3 N4 Cu1 112.4(2)
C3 N4 C5 115.4(3)
C21 N22 Cu1 126.1(2)
C17 N22 Cu1 115.4(2)
C17 N22 C21 118.3(3)
C2A O1 Cu1 121.2(3)
C2B O3 Cu1 118.5(3)
C3 N2 N1 115.5(3)
N2 N1 C10 121.8(3)
N2 N1 C11 114.3(3)
C10 N1 C11 123.7(3)
C20 C19 H19 120.1
C20 C19 C18 119.8(4)
C18 C19 H19 120.1
O1 C2A C3A 127.7(5)
O1 C2A C1A 115.4(4)
C3A C2A C1A 116.9(4)
O3 C2B C3B 128.1(4)
O3 C2B C1B 114.8(4)
C3B C2B C1B 117.0(4)
N1 C10 C5 117.7(3)
N1 C10 C9 122.2(4)
C9 C10 C5 120.1(4)
N4 C5 C10 119.7(3)
N4 C5 C6 121.3(3)
C6 C5 C10 119.0(4)
C14 C15 H15 119.6
C14 C15 C16 120.8(4)
C16 C15 H15 119.6
N22 C21 H21 118.9
N22 C21 C20 122.3(3)
C20 C21 H21 118.9
C19 C20 H20 120.4
C21 C20 C19 119.2(4)
C21 C20 H20 120.4
C15 C14 H14 120.0
C13 C14 C15 120.1(4)
C13 C14 H14 120.0
C5 C6 H6 119.9
C7 C6 C5 120.1(4)
C7 C6 H6 119.9
N4 C3 C17 115.9(3)
N2 C3 N4 128.1(3)
N2 C3 C17 116.0(3)
C10 C9 H9 120.3
C8 C9 C10 119.4(4)
C8 C9 H9 120.3
C16 C11 N1 119.4(3)
C16 C11 C12 120.9(4)
C12 C11 N1 119.6(4)
C15 C16 H16 120.6
C11 C16 C15 118.8(4)
C11 C16 H16 120.6
C9 C8 H8 119.7
C9 C8 C7 120.5(4)
C7 C8 H8 119.7
C19 C18 H18 120.8
C19 C18 C17 118.4(4)
C17 C18 H18 120.8
C2B C3B H3B 118.7
C4B C3B C2B 122.5(4)
C4B C3B H3B 118.7
N22 C17 C3 114.1(3)
N22 C17 C18 122.0(3)
C18 C17 C3 123.9(3)
O4 C4B C3B 129.6(4)
O4 C4B C5B 113.2(4)
C3B C4B C5B 117.1(3)
C6 C7 C8 120.8(5)
C6 C7 H7 119.6
C8 C7 H7 119.6
C14 C13 H13 119.4
C14 C13 C12 121.2(4)
C12 C13 H13 119.4
O2 C4A C3A 129.6(4)
O2 C4A C5AC 106.7(8)
O2 C4A C5AB 118.9(8)
O2 C4A C5AA 110.0(9)
C3A C4A C5AC 123.6(8)
C3A C4A C5AB 111.0(8)
C3A C4A C5AA 120.3(8)
C11 C12 H12 120.9
C13 C12 C11 118.3(4)
C13 C12 H12 120.9
F5BA C5B C4B 110.6(5)
F5BC C5B C4B 111.1(11)
F4BB C5B C4B 107.1(5)
F4BB C5B F6BB 106.4(6)
F4BC C5B F5BC 109.9(12)
F4BC C5B C4B 103.4(10)
F6BB C5B C4B 103.4(4)
F6BA C5B F5BA 107.0(6)
F6BA C5B C4B 116.6(6)
F6BA C5B F4BA 99.4(6)
F4BA C5B F5BA 102.4(7)
F4BA C5B C4B 119.2(5)
F5BB C5B F4BB 115.8(6)
F5BB C5B C4B 116.9(5)
F5BB C5B F6BB 106.1(5)
F6BC C5B F5BC 102.0(11)
F6BC C5B C4B 124.3(11)
F6BC C5B F4BC 105.6(12)
C2A C3A H3A 118.3
C4A C3A C2A 123.4(4)
C4A C3A H3A 118.3
F1A C1A C2A 113.1(4)
F1A C1A F3A 104.5(6)
F1A C1A F2A 109.2(5)
F3A C1A C2A 110.5(5)
F2A C1A C2A 113.7(5)
F2A C1A F3A 105.2(5)
F2BA C1B C2B 106.3(6)
F2BA C1B F1BA 100.8(10)
F3BB C1B C2B 107.6(6)
F1BB C1B C2B 114.2(5)
F1BB C1B F3BB 99.6(6)
F1BA C1B C2B 105.6(5)
F2BB C1B C2B 121.9(6)
F2BB C1B F3BB 103.8(8)
F2BB C1B F1BB 106.9(7)
F3BA C1B C2B 118.2(7)
F3BA C1B F2BA 118.6(10)
F3BA C1B F1BA 105.1(8)
F4AB C5AC C4A 113.2(13)
F4AB C5AC F5AB 103.4(13)
F4AB C5AC F6AB 104.6(13)
F5AB C5AC C4A 114.4(13)
F6AB C5AC C4A 107.0(12)
F6AB C5AC F5AB 114.0(15)
F6AA C5AB C4A 110.3(13)
F4AA C5AB C4A 119.7(14)
F4AA C5AB F6AA 110.9(15)
F4AA C5AB F5AA 107.1(14)
F5AA C5AB C4A 106.3(13)
F5AA C5AB F6AA 100.5(13)
F4AC C5AA C4A 108.4(13)
F5AC C5AA C4A 114.7(14)
F5AC C5AA F4AC 112.5(15)
F6AC C5AA C4A 112.5(14)
F6AC C5AA F4AC 103.7(14)
F6AC C5AA F5AC 104.5(14)

loop_
_geom_bond_atom_site_label_1
_geom_bond_atom_site_label_2
_geom_bond_distance
Cu1 O4 2.035(3)
Cu1 O2 1.937(3)
Cu1 N4 2.037(3)
Cu1 N22 1.978(3)
Cu1 O1 2.289(3)
Cu1 O3 2.302(3)
O4 C4B 1.266(5)
O2 C4A 1.250(6)
N4 C5 1.389(5)
N4 C3 1.342(4)
N22 C21 1.350(5)
N22 C17 1.347(4)
O1 C2A 1.226(5)
O3 C2B 1.232(5)
F5BA C5B 1.349(5)
N2 N1 1.361(4)
N2 C3 1.314(4)
N1 C10 1.386(5)
N1 C11 1.440(4)
F5BC C5B 1.336(5)
C19 H19 0.9300
C19 C20 1.369(6)
C19 C18 1.381(6)
C2A C3A 1.402(7)
C2A C1A 1.525(8)
F4BB C5B 1.329(5)
C2B C3B 1.397(6)
C2B C1B 1.529(7)
C10 C5 1.402(5)
C10 C9 1.393(5)
C5 C6 1.390(6)
C15 H15 0.9300
C15 C14 1.358(6)
C15 C16 1.388(5)
C21 H21 0.9300
C21 C20 1.369(5)
C20 H20 0.9300
C14 H14 0.9300
C14 C13 1.357(7)
C6 H6 0.9300
C6 C7 1.367(6)
C3 C17 1.481(5)
C9 H9 0.9300
C9 C8 1.373(7)
C11 C16 1.373(6)
C11 C12 1.386(6)
C16 H16 0.9300
C8 H8 0.9300
C8 C7 1.377(7)
C18 H18 0.9300
C18 C17 1.385(5)
C3B H3B 0.9300
C3B C4B 1.371(6)
C4B C5B 1.528(6)
C7 H7 0.9300
C13 H13 0.9300
C13 C12 1.384(6)
C4A C3A 1.373(8)
C4A C5AC 1.568(16)
C4A C5AB 1.48(2)
C4A C5AA 1.550(17)
C12 H12 0.9300
C5B F4BC 1.332(5)
C5B F6BB 1.354(5)
C5B F6BA 1.331(5)
C5B F4BA 1.331(5)
C5B F5BB 1.322(4)
C5B F6BC 1.331(5)
F2BA C1B 1.337(17)
F1A C1A 1.303(7)
F3A C1A 1.327(7)
F2A C1A 1.312(7)
F3BB C1B 1.421(11)
F1BB C1B 1.306(10)
C3A H3A 0.9300
F4AB C5AC 1.314(17)
F6AA C5AB 1.383(16)
C1B F1BA 1.459(14)
C1B F2BB 1.249(13)
C1B F3BA 1.280(14)
F4AA C5AB 1.337(16)
F5AB C5AC 1.344(16)
C5AC F6AB 1.339(17)
C5AB F5AA 1.356(16)
F4AC C5AA 1.338(17)
F5AC C5AA 1.338(17)
F6AC C5AA 1.330(17)

loop_
_geom_torsion_atom_site_label_1
_geom_torsion_atom_site_label_2
_geom_torsion_atom_site_label_3
_geom_torsion_atom_site_label_4
_geom_torsion
Cu1 O4 C4B C3B -31.2(6)
Cu1 O4 C4B C5B 153.2(3)
Cu1 O2 C4A C3A -13.5(8)
Cu1 O2 C4A C5AC 166.0(7)
Cu1 O2 C4A C5AB 157.7(8)
Cu1 O2 C4A C5AA 170.3(8)
Cu1 N4 C5 C10 -169.8(3)
Cu1 N4 C5 C6 11.5(6)
Cu1 N4 C3 N2 169.4(3)
Cu1 N4 C3 C17 -9.0(4)
Cu1 N22 C21 C20 176.3(3)
Cu1 N22 C17 C3 3.3(4)
Cu1 N22 C17 C18 -177.7(3)
Cu1 O1 C2A C3A 11.1(7)
Cu1 O1 C2A C1A -168.6(3)
Cu1 O3 C2B C3B 23.3(6)
Cu1 O3 C2B C1B -161.2(4)
O4 C4B C5B F5BA -145.4(7)
O4 C4B C5B F5BC 150.0(14)
O4 C4B C5B F4BB -46.3(7)
O4 C4B C5B F4BC -92.2(14)
O4 C4B C5B F6BB 65.8(6)
O4 C4B C5B F6BA 92.1(8)
O4 C4B C5B F4BA -27.2(9)
O4 C4B C5B F5BB -178.1(7)
O4 C4B C5B F6BC 27.7(17)
O2 C4A C3A C2A -0.9(9)
O2 C4A C5AC F4AB 152.1(12)
O2 C4A C5AC F5AB 34.0(16)
O2 C4A C5AC F6AB -93.3(12)
O2 C4A C5AB F6AA -37.9(16)
O2 C4A C5AB F4AA -168.3(12)
O2 C4A C5AB F5AA 70.3(14)
O2 C4A C5AA F4AC 111.4(14)
O2 C4A C5AA F5AC -15.2(17)
O2 C4A C5AA F6AC -134.5(13)
N4 C5 C6 C7 180.0(5)
N4 C3 C17 N22 4.0(4)
N4 C3 C17 C18 -174.9(3)
N22 C21 C20 C19 0.4(6)
O1 C2A C3A C4A 0.3(9)
O1 C2A C1A F1A -21.0(7)
O1 C2A C1A F3A 95.7(5)
O1 C2A C1A F2A -146.3(5)
O3 C2B C3B C4B 2.7(7)
O3 C2B C1B F2BA 32.6(11)
O3 C2B C1B F3BB 137.4(6)
O3 C2B C1B F1BB -113.0(7)
O3 C2B C1B F1BA -74.0(7)
O3 C2B C1B F2BB 17.9(11)
O3 C2B C1B F3BA 168.8(8)
N2 N1 C10 C5 -10.9(5)
N2 N1 C10 C9 167.0(4)
N2 N1 C11 C16 -49.8(5)
N2 N1 C11 C12 127.9(4)
N2 C3 C17 N22 -174.6(3)
N2 C3 C17 C18 6.4(5)
N1 N2 C3 N4 0.1(5)
N1 N2 C3 C17 178.5(3)
N1 C10 C5 N4 -0.5(6)
N1 C10 C5 C6 178.1(4)
N1 C10 C9 C8 -179.8(5)
N1 C11 C16 C15 179.1(4)
N1 C11 C12 C13 -179.5(4)
C19 C18 C17 N22 1.5(6)
C19 C18 C17 C3 -179.6(4)
C2B C3B C4B O4 -1.0(7)
C2B C3B C4B C5B 174.4(4)
C10 N1 C11 C16 126.4(4)
C10 N1 C11 C12 -55.9(6)
C10 C5 C6 C7 1.3(8)
C10 C9 C8 C7 2.3(9)
C5 N4 C3 N2 -10.8(5)
C5 N4 C3 C17 170.8(3)
C5 C10 C9 C8 -2.1(7)
C5 C6 C7 C8 -1.1(9)
C15 C14 C13 C12 -0.4(8)
C21 N22 C17 C3 179.1(3)
C21 N22 C17 C18 -1.9(5)
C20 C19 C18 C17 -0.1(6)
C14 C15 C16 C11 -0.5(7)
C14 C13 C12 C11 1.3(8)
C3 N4 C5 C10 10.4(5)
C3 N4 C5 C6 -168.2(4)
C3 N2 N1 C10 11.2(5)
C3 N2 N1 C11 -172.5(3)
C9 C10 C5 N4 -178.4(4)
C9 C10 C5 C6 0.3(6)
C9 C8 C7 C6 -0.8(10)
C11 N1 C10 C5 173.2(4)
C11 N1 C10 C9 -9.0(6)
C16 C15 C14 C13 0.0(8)
C16 C11 C12 C13 -1.9(7)
C18 C19 C20 C21 -0.8(7)
C3B C2B C1B F2BA -151.4(10)
C3B C2B C1B F3BB -46.5(7)
C3B C2B C1B F1BB 63.1(9)
C3B C2B C1B F1BA 102.1(7)
C3B C2B C1B F2BB -166.1(8)
C3B C2B C1B F3BA -15.1(10)
C3B C4B C5B F5BA 38.4(8)
C3B C4B C5B F5BC -26.2(14)
C3B C4B C5B F4BB 137.5(7)
C3B C4B C5B F4BC 91.6(14)
C3B C4B C5B F6BB -110.4(6)
C3B C4B C5B F6BA -84.0(8)
C3B C4B C5B F4BA 156.6(8)
C3B C4B C5B F5BB 5.8(8)
C3B C4B C5B F6BC -148.5(16)
C17 N22 C21 C20 1.0(6)
C12 C11 C16 C15 1.5(7)
C3A C2A C1A F1A 159.2(5)
C3A C2A C1A F3A -84.0(6)
C3A C2A C1A F2A 34.0(7)
C3A C4A C5AC F4AB -28.3(18)
C3A C4A C5AC F5AB -146.4(12)
C3A C4A C5AC F6AB 86.3(14)
C3A C4A C5AB F6AA 134.9(12)
C3A C4A C5AB F4AA 4.4(18)
C3A C4A C5AB F5AA -117.0(11)
C3A C4A C5AA F4AC -65.2(17)
C3A C4A C5AA F5AC 168.2(12)
C3A C4A C5AA F6AC 48.9(17)
C1A C2A C3A C4A -180.0(5)
C1B C2B C3B C4B -172.8(5)
C5AC C4A C3A C2A 179.7(9)
C5AC C4A C5AB F6AA -72(4)
C5AC C4A C5AB F4AA 158(5)
C5AC C4A C5AB F5AA 36(4)
C5AC C4A C5AA F4AC 163(14)
C5AC C4A C5AA F5AC 37(12)
C5AC C4A C5AA F6AC -83(13)
C5AB C4A C3A C2A -172.6(9)
C5AB C4A C5AC F4AB -59(4)
C5AB C4A C5AC F5AB -177(5)
C5AB C4A C5AC F6AB 56(4)
C5AB C4A C5AA F4AC -118(5)
C5AB C4A C5AA F5AC 115(5)
C5AB C4A C5AA F6AC -4(4)
C5AA C4A C3A C2A 175.0(9)
C5AA C4A C5AC F4AB 23(12)
C5AA C4A C5AC F5AB -96(13)
C5AA C4A C5AC F6AB 137(14)
C5AA C4A C5AB F6AA -93(4)
C5AA C4A C5AB F4AA 137(5)
C5AA C4A C5AB F5AA 15(4)
